data_2014913
loop_
_publ_author_name
'Marek, Jarom\'ir'
'Lunerov\'a, Kamila'
'Tou<sek, Jarom\'ir'
'Such\'y, V\'aclav'
'Marek, Radek'

_publ_section_title
;
 2',4'-Dihydroxy-3-methoxy-\a,\b-dihydrochalcone and
 2',4-dihydroxy-\a,\b-dihydrochalcone: supramolecular structures formed
 by O---H&#x00B7;&#x00B7;&#x00B7;O, C---H&#x00B7;&#x00B7;&#x00B7;O and
 stacking interactions
;
_journal_issue 6
_journal_name_full 'Acta Crystallographica Section C'
_journal_page_first o386
_journal_page_last o389
_journal_paper_doi 10.1107/S0108270105013661
_journal_volume 61
_journal_year 2005
_chemical_formula_iupac 'C15 H14 O3'
_chemical_formula_moiety 'C15 H14 O3'
_chemical_formula_sum 'C15 H14 O3'
_chemical_formula_weight 242.26
_chemical_melting_point 379.0(10)
_chemical_name_systematic
;
2',4-dihydroxy-\a,\b-dihydrochalcone
;
_space_group_IT_number 14
_symmetry_cell_setting monoclinic
_symmetry_space_group_name_Hall '-P 2ybc'
_symmetry_space_group_name_H-M 'P 1 21/c 1'
_atom_sites_solution_hydrogens geom
_atom_sites_solution_primary direct
_atom_sites_solution_secondary difmap
_audit_creation_method SHELXL-97
_cell_angle_alpha 90.00
_cell_angle_beta 116.637(16)
_cell_angle_gamma 90.00
_cell_formula_units_Z 4
_cell_length_a 12.2802(17)
_cell_length_b 9.4904(10)
_cell_length_c 11.5764(15)
_cell_measurement_reflns_used 2425
_cell_measurement_temperature 120(2)
_cell_measurement_theta_max 27.201
_cell_measurement_theta_min 2.995
_cell_volume 1206.0(3)
_computing_cell_refinement 'CrysAlis RED (Oxford Diffraction, 2004)'
_computing_data_collection 'CrysAlis CCD (Oxford Diffraction, 2004)'
_computing_data_reduction 'CrysAlis RED'
_computing_molecular_graphics 'ORTEPIII (Johnson & Burnett, 1996)'
_computing_publication_material
;
SHELXL97 and PARST (Nardelli, 1995)
;
_computing_structure_refinement 'SHELXL97 (Sheldrick, 1997)'
_computing_structure_solution 'SHELXS97 (Sheldrick, 1990)'
_diffrn_ambient_temperature 120(2)
_diffrn_detector_area_resol_mean 16.3
_diffrn_measured_fraction_theta_full 0.993
_diffrn_measured_fraction_theta_max 0.993
_diffrn_measurement_device_type 'Kuma KM-4-Plus CCD'
_diffrn_measurement_method \w
_diffrn_radiation_monochromator 'Enhance (Oxford Diffraction)'
_diffrn_radiation_source 'fine-focus sealed tube'
_diffrn_radiation_type MoK\a
_diffrn_radiation_wavelength 0.71073
_diffrn_reflns_av_R_equivalents 0.0257
_diffrn_reflns_av_sigmaI/netI 0.0258
_diffrn_reflns_limit_h_max 14
_diffrn_reflns_limit_h_min -12
_diffrn_reflns_limit_k_max 10
_diffrn_reflns_limit_k_min -11
_diffrn_reflns_limit_l_max 10
_diffrn_reflns_limit_l_min -13
_diffrn_reflns_number 6218
_diffrn_reflns_theta_full 25.00
_diffrn_reflns_theta_max 25.00
_diffrn_reflns_theta_min 4.29
_diffrn_standards_number 0
_exptl_absorpt_coefficient_mu 0.092
_exptl_absorpt_correction_type none
_exptl_crystal_colour colorless
_exptl_crystal_density_diffrn 1.334
_exptl_crystal_density_method 'not measured'
_exptl_crystal_description prism
_exptl_crystal_F_000 512
_exptl_crystal_size_max 0.50
_exptl_crystal_size_mid 0.30
_exptl_crystal_size_min 0.20
_refine_diff_density_max 0.152
_refine_diff_density_min -0.186
_refine_ls_extinction_method none
_refine_ls_goodness_of_fit_ref 1.043
_refine_ls_hydrogen_treatment constr
_refine_ls_matrix_type full
_refine_ls_number_parameters 171
_refine_ls_number_reflns 2114
_refine_ls_number_restraints 2
_refine_ls_restrained_S_all 1.043
_refine_ls_R_factor_all 0.0425
_refine_ls_R_factor_gt 0.0323
_refine_ls_shift/su_max 0.005
_refine_ls_shift/su_mean 0.000
_refine_ls_structure_factor_coef Fsqd
_refine_ls_weighting_details 'calc w=1/[\s^2^(Fo^2^)+(0.0460P)^2^+0.1P] where P=(Fo^2^+2Fc^2^)/3'
_refine_ls_weighting_scheme calc
_refine_ls_wR_factor_gt 0.0789
_refine_ls_wR_factor_ref 0.0837
_reflns_number_gt 1741
_reflns_number_total 2114
_reflns_threshold_expression I>2\s(I)
_cod_data_source_file sk1835.cif
_cod_data_source_block II
_cod_depositor_comments
;
The following automatic conversions were performed:

'_geom_torsion_publ_flag' value 'Y' changed to 'y' according to
/home/saulius/struct/CIF-dictionaries/cif_core.dic dictionary named
'cif_core.dic' version 2.4.1 from 2010-06-29 (4
times).

'_geom_hbond_publ_flag' value 'N' changed to 'n' according
to /home/saulius/struct/CIF-dictionaries/cif_core.dic dictionary
named 'cif_core.dic' version 2.4.1 from 2010-06-29 (4 times).

Automatic conversion script
Id: cif_fix_values 1715 2011-07-08 13:25:40Z adriana 
;
_cod_original_sg_symbol_H-M 'P 21/c'
_cod_database_code 2014913
_cod_database_fobs_code 2014913

loop_
_symmetry_equiv_pos_as_xyz
'x, y, z'
'-x, y+1/2, -z+1/2'
'-x, -y, -z'
'x, -y-1/2, z-1/2'

loop_
_atom_site_label
_atom_site_fract_x
_atom_site_fract_y
_atom_site_fract_z
_atom_site_U_iso_or_equiv
_atom_site_adp_type
_atom_site_calc_flag
_atom_site_refinement_flags
_atom_site_occupancy
_atom_site_disorder_assembly
_atom_site_disorder_group
_atom_site_type_symbol
O10 0.78172(8) 0.43899(10) 0.60548(8) 0.0275(2) Uani d . 1 . . O
O11 0.22486(8) 0.35771(10) -0.15126(8) 0.0288(2) Uani d D 1 . . O
O13 0.99964(8) 0.49546(9) 0.76922(8) 0.0247(2) Uani d D 1 . . O
C1' 0.90248(10) 0.59536(13) 0.55426(11) 0.0197(3) Uani d . 1 . . C
C2' 1.00198(11) 0.58447(13) 0.67790(11) 0.0203(3) Uani d . 1 . . C
C3' 1.10635(11) 0.66363(13) 0.71034(12) 0.0230(3) Uani d . 1 . . C
H3' 1.1721 0.6572 0.7947 0.028 Uiso calc R 1 . . H
C4' 1.11456(11) 0.75170(14) 0.62005(12) 0.0242(3) Uani d . 1 . . C
H4' 1.1866 0.8053 0.6423 0.029 Uiso calc R 1 . . H
C5' 1.01886(11) 0.76301(14) 0.49699(12) 0.0248(3) Uani d . 1 . . C
H5' 1.0253 0.8237 0.4351 0.030 Uiso calc R 1 . . H
C6' 0.91404(11) 0.68553(13) 0.46499(11) 0.0225(3) Uani d . 1 . . C
H6' 0.8485 0.6937 0.3806 0.027 Uiso calc R 1 . . H
C1 0.49098(11) 0.40206(14) 0.22942(12) 0.0243(3) Uani d . 1 . . C
C2 0.37348(11) 0.45009(14) 0.19292(12) 0.0260(3) Uani d . 1 . . C
H2 0.3541 0.4918 0.2560 0.031 Uiso calc R 1 . . H
C3 0.28365(11) 0.43861(14) 0.06658(12) 0.0248(3) Uani d . 1 . . C
H3 0.2038 0.4726 0.0436 0.030 Uiso calc R 1 . . H
C4 0.31081(11) 0.37743(13) -0.02581(11) 0.0224(3) Uani d . 1 . . C
C5 0.42794(11) 0.33129(14) 0.00762(12) 0.0260(3) Uani d . 1 . . C
H5 0.4475 0.2914 -0.0561 0.031 Uiso calc R 1 . . H
C6 0.51657(11) 0.34336(14) 0.13405(12) 0.0264(3) Uani d . 1 . . C
H6 0.5967 0.3109 0.1564 0.032 Uiso calc R 1 . . H
C7 0.58792(11) 0.41114(15) 0.36806(12) 0.0279(3) Uani d . 1 . . C
H7A 0.6262 0.3174 0.3955 0.033 Uiso calc R 1 . . H
H7B 0.5489 0.4361 0.4238 0.033 Uiso calc R 1 . . H
C8 0.68672(10) 0.51917(14) 0.38822(11) 0.0223(3) Uani d . 1 . . C
H8A 0.7185 0.5019 0.3246 0.027 Uiso calc R 1 . . H
H8B 0.6505 0.6147 0.3722 0.027 Uiso calc R 1 . . H
C9 0.79060(11) 0.51355(13) 0.52236(11) 0.0207(3) Uani d . 1 . . C
H11 0.1489(10) 0.3910(18) -0.1633(15) 0.055(5) Uiso d D 1 . . H
H13 0.9210(10) 0.4544(18) 0.7301(15) 0.066(6) Uiso d D 1 . . H

loop_
_atom_site_aniso_label
_atom_site_aniso_U_11
_atom_site_aniso_U_22
_atom_site_aniso_U_33
_atom_site_aniso_U_12
_atom_site_aniso_U_13
_atom_site_aniso_U_23
O10 0.0232(5) 0.0349(6) 0.0226(5) -0.0039(4) 0.0086(4) 0.0040(4)
O11 0.0231(5) 0.0369(6) 0.0203(5) 0.0009(4) 0.0042(4) 0.0005(4)
O13 0.0219(5) 0.0310(5) 0.0183(5) -0.0030(4) 0.0063(4) 0.0032(4)
C1' 0.0189(6) 0.0214(7) 0.0194(6) 0.0020(5) 0.0091(5) -0.0025(5)
C2' 0.0222(7) 0.0205(7) 0.0193(6) 0.0023(5) 0.0104(5) -0.0011(5)
C3' 0.0202(6) 0.0253(7) 0.0203(6) 0.0004(5) 0.0062(5) -0.0034(5)
C4' 0.0218(7) 0.0229(7) 0.0295(7) -0.0027(5) 0.0129(6) -0.0042(6)
C5' 0.0283(7) 0.0238(7) 0.0245(7) -0.0005(5) 0.0139(6) 0.0013(5)
C6' 0.0228(7) 0.0245(7) 0.0186(6) 0.0027(5) 0.0080(5) -0.0010(5)
C1 0.0195(7) 0.0268(7) 0.0240(7) -0.0044(5) 0.0074(5) 0.0013(6)
C2 0.0242(7) 0.0281(8) 0.0254(7) -0.0022(5) 0.0109(6) -0.0037(6)
C3 0.0182(6) 0.0247(7) 0.0286(7) 0.0019(5) 0.0080(5) 0.0008(6)
C4 0.0214(7) 0.0218(7) 0.0194(6) -0.0028(5) 0.0050(5) 0.0026(5)
C5 0.0249(7) 0.0296(8) 0.0257(7) 0.0006(5) 0.0132(6) 0.0008(6)
C6 0.0163(6) 0.0326(8) 0.0286(7) 0.0002(5) 0.0085(5) 0.0024(6)
C7 0.0222(7) 0.0356(8) 0.0233(7) -0.0036(6) 0.0080(6) 0.0017(6)
C8 0.0186(7) 0.0255(7) 0.0209(6) 0.0008(5) 0.0072(5) 0.0001(5)
C9 0.0199(7) 0.0224(7) 0.0200(6) 0.0028(5) 0.0091(5) -0.0013(5)

loop_
_atom_type_symbol
_atom_type_description
_atom_type_scat_dispersion_real
_atom_type_scat_dispersion_imag
_atom_type_scat_source
C C 0.0033 0.0016 'International Tables Vol C Tables 4.2.6.8 and 6.1.1.4'
H H 0.0000 0.0000 'International Tables Vol C Tables 4.2.6.8 and 6.1.1.4'
O O 0.0106 0.0060 'International Tables Vol C Tables 4.2.6.8 and 6.1.1.4'

loop_
_geom_angle_atom_site_label_1
_geom_angle_atom_site_label_2
_geom_angle_atom_site_label_3
_geom_angle
C4 O11 H11 110.8(10)
C2' O13 H13 104.8(11)
C6' C1' C2' 117.84(11)
C6' C1' C9 121.99(11)
C2' C1' C9 120.16(11)
O13 C2' C3' 117.69(11)
O13 C2' C1' 121.54(11)
C3' C2' C1' 120.77(11)
C4' C3' C2' 119.83(11)
C4' C3' H3' 120.1
C2' C3' H3' 120.1
C3' C4' C5' 120.69(12)
C3' C4' H4' 119.7
C5' C4' H4' 119.7
C6' C5' C4' 119.56(12)
C6' C5' H5' 120.2
C4' C5' H5' 120.2
C5' C6' C1' 121.28(11)
C5' C6' H6' 119.4
C1' C6' H6' 119.4
C2 C1 C6 117.64(11)
C2 C1 C7 121.42(12)
C6 C1 C7 120.94(11)
C3 C2 C1 121.54(12)
C3 C2 H2 119.2
C1 C2 H2 119.2
C4 C3 C2 119.68(12)
C4 C3 H3 120.2
C2 C3 H3 120.2
O11 C4 C5 117.58(11)
O11 C4 C3 122.54(11)
C5 C4 C3 119.87(11)
C4 C5 C6 119.77(12)
C4 C5 H5 120.1
C6 C5 H5 120.1
C5 C6 C1 121.47(12)
C5 C6 H6 119.3
C1 C6 H6 119.3
C1 C7 C8 113.24(11)
C1 C7 H7A 108.9
C8 C7 H7A 108.9
C1 C7 H7B 108.9
C8 C7 H7B 108.9
H7A C7 H7B 107.7
C9 C8 C7 112.48(10)
C9 C8 H8A 109.1
C7 C8 H8A 109.1
C9 C8 H8B 109.1
C7 C8 H8B 109.1
H8A C8 H8B 107.8
O10 C9 C1' 120.23(10)
O10 C9 C8 119.53(11)
C1' C9 C8 120.24(11)

loop_
_geom_bond_atom_site_label_1
_geom_bond_atom_site_label_2
_geom_bond_site_symmetry_2
_geom_bond_distance
_geom_bond_publ_flag
O10 C9 . 1.2380(14) ?
O11 C4 . 1.3725(15) ?
O11 H11 . 0.935(9) ?
O13 C2' . 1.3635(14) ?
O13 H13 . 0.947(9) ?
C1' C6' . 1.3972(17) ?
C1' C2' . 1.4087(17) ?
C1' C9 . 1.4737(17) ?
C2' C3' . 1.3843(17) ?
C3' C4' . 1.3769(18) ?
C3' H3' . 0.9500 ?
C4' C5' . 1.3859(18) ?
C4' H4' . 0.9500 ?
C5' C6' . 1.3810(18) ?
C5' H5' . 0.9500 ?
C6' H6' . 0.9500 ?
C1 C2 . 1.3862(18) ?
C1 C6 . 1.3925(17) ?
C1 C7 . 1.5124(18) ?
C2 C3 . 1.3860(18) ?
C2 H2 . 0.9500 ?
C3 C4 . 1.3829(17) ?
C3 H3 . 0.9500 ?
C4 C5 . 1.3825(18) ?
C5 C6 . 1.3825(18) ?
C5 H5 . 0.9500 ?
C6 H6 . 0.9500 ?
C7 C8 . 1.5243(17) ?
C7 H7A . 0.9900 ?
C7 H7B . 0.9900 ?
C8 C9 . 1.5051(17) ?
C8 H8A . 0.9900 ?
C8 H8B . 0.9900 ?

loop_
_geom_hbond_atom_site_label_D
_geom_hbond_atom_site_label_H
_geom_hbond_atom_site_label_A
_geom_hbond_site_symmetry_A
_geom_hbond_distance_DH
_geom_hbond_distance_HA
_geom_hbond_distance_DA
_geom_hbond_angle_DHA
_geom_hbond_publ_flag
O13 H13 O10 . 0.947(9) 1.678(12) 2.5482(13) 151.0(16) n
O11 H11 O13 1_454 0.935(9) 1.915(10) 2.8147(13) 160.9(15) n
C6' H6' O11 3_665 0.95 2.44 3.2731(16) 146.3 n
C5' H5' O13 4_575 0.95 2.49 3.4212(16) 167.4 n

loop_
_geom_torsion_atom_site_label_1
_geom_torsion_atom_site_label_2
_geom_torsion_atom_site_label_3
_geom_torsion_atom_site_label_4
_geom_torsion
_geom_torsion_publ_flag
C6' C1' C9 C8 3.37(18) y
C1' C9 C8 C7 171.12(11) y
C9 C8 C7 C1 -172.51(11) y
C8 C7 C1 C2 -109.99(14) y

loop_
_cod_related_entry_id
_cod_related_entry_database
_cod_related_entry_code
1 ChemSpider 15450978
